data_2102375
loop_
_publ_author_name
'Marsh, Richard E.'

_publ_section_title
;
 Space group <i>Cc</i>: an update
;
_journal_issue 2
_journal_name_full 'Acta Crystallographica Section B'
_journal_page_first 252
_journal_page_last 253
_journal_paper_doi 10.1107/S0108768104003878
_journal_volume 60
_journal_year 2004
_chemical_formula_moiety 'C22 H26 N6 Zr, C6 H6'
_chemical_formula_sum 'C28 H32 N6 Zr'
_space_group_crystal_system monoclinic
_space_group_IT_number 15
_space_group_name_Hall '-C 2yc'
_space_group_name_H-M_alt 'C 1 2/c 1'
_audit_creation_method CRYM
_cell_angle_alpha 90
_cell_angle_beta 96.47
_cell_angle_gamma 90
_cell_formula_units_Z 4
_cell_length_a 8.7315
_cell_length_b 15.9930
_cell_length_c 18.7190
_cell_volume 2597.327
_cod_data_source_file bk0142.cif
_cod_data_source_block LULCAW
_cod_depositor_comments
;
 Updating space group information and adding the symmetry operation list.

 Antanas Vaitkus,
 2018-06-14

 Adding the _cell_formula_units_Z data item.

 Antanas Vaitkus,
 2017-08-05

  Added moiety chemical formula from Marsh (2004) paper.
  The summary chemical formula is calculated from moiety formula using
  AdHocParser
  (svn://www.crystallography.net/cod-tools/trunk/Formulae/AdHocParser.yp,
  revision 1441.)

  Andrius Merkys
  2013-11-11
;
_cod_original_sg_symbol_H-M C2/c
_cod_database_code 2102375

loop_
_space_group_symop_id
_space_group_symop_operation_xyz
1 x,y,z
2 -x,y,-z+1/2
3 -x,-y,-z
4 x,-y,z+1/2
5 x+1/2,y+1/2,z
6 -x+1/2,y+1/2,-z+1/2
7 -x+1/2,-y+1/2,-z
8 x+1/2,-y+1/2,z+1/2

loop_
_atom_site_label
_atom_site_type_symbol
_atom_site_fract_x
_atom_site_fract_y
_atom_site_fract_z
Zr Zr 0.00000 -0.01523 0.25000
C1 C 0.32540 0.18195 -0.02325
H1 H 0.37690 0.13565 -0.03870
C2 C 0.39850 0.23315 0.02845
H2 H 0.49930 0.22230 0.04790
C3 C 0.32065 0.30180 0.05165
H3 H 0.36880 0.33690 0.08690
N1 N -0.14995 0.03680 0.16285
N2 N 0.13800 -0.11200 0.21280
N3 N 0.15760 0.04985 0.16570
C7 C -0.30020 0.01660 0.13565
H7 H -0.36470 -0.01950 0.15705
C8 C -0.33585 0.05880 0.07225
H8 H -0.42975 0.05665 0.04380
C9 C -0.20725 0.10510 0.05810
H9 H -0.19905 0.13905 0.01845
C10 C -0.09625 0.09100 0.11350
C11 C 0.18765 -0.19005 0.23885
H10 H 0.15415 -0.21660 0.27840
C12 C 0.29205 -0.22150 0.19775
H11 H 0.34335 -0.27210 0.20455
C13 C 0.30880 -0.16260 0.14220
H12 H 0.37075 -0.16765 0.10535
C14 C 0.21595 -0.09720 0.15335
C15 C 0.06635 0.12015 0.12935
H13 H 0.07105 0.16880 0.16045
H14 H 0.10765 0.13530 0.08515
C16 C 0.17780 -0.01790 0.11275
H15 H 0.26030 -0.00360 0.08455
H16 H 0.08415 -0.02500 0.08050
C17 C 0.31225 0.08050 0.19500
H17 H 0.36295 0.10455 0.15705
H18 H 0.37230 0.03480 0.21600
H19 H 0.30145 0.12205 0.23100
